data_7124012
loop_
_publ_author_name
'Bal\'azs, L\'aszl\'o B'
'Khalikuzzaman, Jasmina B.'
'Cs\'ok\'as, D\'aniel'
'Li, Yongxin'
'Pullarkat, Sumod A.'
'Leung, Pak-Hing'

_publ_section_title
;
 Tandem double hydrophosphination of
 \a,\b,\g,\d-unsaturated-1,3-indandiones: diphosphine synthesis,
 mechanistic investigations and coordination chemistry.
;
_journal_name_full 'Chemical Communications'
_journal_paper_doi 10.1039/C9CC05384K
_journal_year 2019
_chemical_absolute_configuration ad
_chemical_formula_sum 'C62 H61 Cl N2 O2 P2 Pd2'
_chemical_formula_weight 1176.31
_space_group_crystal_system orthorhombic
_space_group_IT_number 19
_space_group_name_Hall 'P 2ac 2ab'
_space_group_name_H-M_alt 'P 21 21 21'
_symmetry_space_group_name_Hall 'P 2ac 2ab'
_symmetry_space_group_name_H-M 'P 21 21 21'
_atom_sites_solution_hydrogens geom
_atom_sites_solution_primary dual
_audit_update_record
;
2019-07-03 deposited with the CCDC.    2019-08-15 downloaded from the CCDC.
;
_cell_angle_alpha 90
_cell_angle_beta 90
_cell_angle_gamma 90
_cell_formula_units_Z 4
_cell_length_a 11.4070(9)
_cell_length_b 14.9513(11)
_cell_length_c 31.156(3)
_cell_measurement_reflns_used 6404
_cell_measurement_temperature 100.(2)
_cell_measurement_theta_max 30.0411
_cell_measurement_theta_min 2.2457
_cell_volume 5313.6(8)
_computing_cell_refinement 'SAINT V8.38A (Bruker AXS Inc., 2017)'
_computing_data_collection 'APEX3 (Bruker AXS Inc., 2018)'
_computing_data_reduction 'SAINT V8.38A (Bruker AXS Inc., 2017)'
_computing_molecular_graphics 'XP (Bruker AXS Inc., 2018)'
_computing_publication_material 'APEX3 (Bruker AXS Inc., 2018)'
_computing_structure_refinement 'SHELXL-2017/1 (Sheldrick, 2017)'
_computing_structure_solution 'XT, VERSION 2014/5'
_diffrn_ambient_temperature 100.(2)
_diffrn_detector_area_resol_mean 7.4074
_diffrn_measured_fraction_theta_full 0.997
_diffrn_measured_fraction_theta_max 0.997
_diffrn_measurement_device_type 'Photon II CPADs detector'
_diffrn_measurement_method 'phi and omega scans'
_diffrn_radiation_monochromator 'Multilayer Mirror'
_diffrn_radiation_type MoK\a
_diffrn_radiation_wavelength 0.71073
_diffrn_reflns_av_R_equivalents 0.0694
_diffrn_reflns_av_unetI/netI 0.1168
_diffrn_reflns_limit_h_max 16
_diffrn_reflns_limit_h_min -16
_diffrn_reflns_limit_k_max 16
_diffrn_reflns_limit_k_min -22
_diffrn_reflns_limit_l_max 26
_diffrn_reflns_limit_l_min -45
_diffrn_reflns_number 33081
_diffrn_reflns_theta_full 31.61
_diffrn_reflns_theta_max 31.61
_diffrn_reflns_theta_min 2.21
_diffrn_source 'Incoatec microfocus source'
_diffrn_source_type 'Bruker D8 Quest'
_exptl_absorpt_coefficient_mu 0.834
_exptl_absorpt_correction_T_max 0.98
_exptl_absorpt_correction_T_min 0.55
_exptl_absorpt_correction_type multi-scan
_exptl_absorpt_process_details
;
SADABS-2016/2 - Bruker AXS area detector scaling and absorption correction
;
_exptl_crystal_colour orange
_exptl_crystal_density_diffrn 1.470
_exptl_crystal_density_method 'not measured'
_exptl_crystal_description plate
_exptl_crystal_F_000 2408
_exptl_crystal_size_max 0.280
_exptl_crystal_size_mid 0.100
_exptl_crystal_size_min 0.020
_refine_diff_density_max 2.531
_refine_diff_density_min -1.631
_refine_ls_abs_structure_details
;

Flack x determined using 3707 quotients [(I+)-(I-)]/[(I+)+(I-)]
(Parsons, Flack and Wagner, Acta Cryst. B69 (2013) 249-259).
;
_refine_ls_abs_structure_Flack 0.028(19)
_refine_ls_extinction_method none
_refine_ls_goodness_of_fit_ref 1.083
_refine_ls_hydrogen_treatment constr
_refine_ls_matrix_type full
_refine_ls_number_parameters 646
_refine_ls_number_reflns 17602
_refine_ls_number_restraints 0
_refine_ls_restrained_S_all 1.083
_refine_ls_R_factor_all 0.1164
_refine_ls_R_factor_gt 0.0780
_refine_ls_shift/su_max 0.001
_refine_ls_shift/su_mean 0.000
_refine_ls_structure_factor_coef Fsqd
_refine_ls_weighting_details 'w=1/[\s^2^(Fo^2^)+(0.0150P)^2^+27.7463P] where P=(Fo^2^+2Fc^2^)/3'
_refine_ls_weighting_scheme calc
_refine_ls_wR_factor_gt 0.1411
_refine_ls_wR_factor_ref 0.1560
_reflns_number_gt 12456
_reflns_number_total 17602
_reflns_threshold_expression 'I > 2\s(I)'
_cod_data_source_file c9cc05384k2.cif
_cod_data_source_block leung1116m
_cod_depositor_comments
;
The following automatic conversions were performed:

'_exptl_absorpt_correction_type' value 'Multi-Scan' changed to
'multi-scan' according to
/home/data/users/saulius/crontab/automatic-downloads/rss-feeds/RSC/lib/dictionaries/cif_core.dic
dictionary named 'cif_core.dic' version 2.4.2 from 2011-04-26.

Automatic conversion script
Id: cif_fix_values 4973 2017-02-22 13:04:09Z antanas 
;
_cod_original_cell_volume 5313.6(7)
_cod_database_code 7124012

loop_
_space_group_symop_operation_xyz
'x, y, z'
'-x+1/2, -y, z+1/2'
'-x, y+1/2, -z+1/2'
'x+1/2, -y+1/2, -z'

loop_
_atom_site_type_symbol
_atom_site_label
_atom_site_fract_x
_atom_site_fract_y
_atom_site_fract_z
_atom_site_U_iso_or_equiv
_atom_site_adp_type
_atom_site_calc_flag
_atom_site_refinement_flags_adp
_atom_site_refinement_flags_posn
_atom_site_occupancy
C C1 0.5780(9) 0.8502(6) 0.3899(3) 0.0226(19) Uani d . . 1
C C2 0.5241(9) 0.9179(6) 0.4130(3) 0.026(2) Uani d . . 1
H H2 0.444788 0.932433 0.406794 0.031 Uiso calc U R 1
C C3 0.5836(9) 0.9660(6) 0.4455(3) 0.028(2) Uani d . . 1
H H3 0.545686 1.013319 0.460392 0.033 Uiso calc U R 1
C C4 0.6981(9) 0.9428(7) 0.4551(3) 0.029(2) Uani d . . 1
H H4 0.737151 0.971606 0.478173 0.035 Uiso calc U R 1
C C5 0.7569(9) 0.8778(7) 0.4313(3) 0.029(2) Uani d . . 1
H H5 0.83676 0.864521 0.437173 0.035 Uiso calc U R 1
C C6 0.6972(9) 0.8321(6) 0.3985(3) 0.025(2) Uani d . . 1
C C7 0.7547(8) 0.7586(7) 0.3726(3) 0.026(2) Uani d . . 1
H H7 0.736249 0.700511 0.387043 0.032 Uiso calc U R 1
C C8 0.8887(9) 0.7666(7) 0.3701(4) 0.034(2) Uani d . . 1
H H8A 0.918228 0.727783 0.347195 0.051 Uiso calc U R 1
H H8B 0.923163 0.748261 0.397579 0.051 Uiso calc U R 1
H H8C 0.910265 0.828721 0.364035 0.051 Uiso calc U R 1
C C9 0.7186(9) 0.6718(7) 0.3067(4) 0.036(3) Uani d . . 1
H H9A 0.680973 0.67249 0.278438 0.054 Uiso calc U R 1
H H9B 0.68704 0.622208 0.323728 0.054 Uiso calc U R 1
H H9C 0.803378 0.664038 0.303206 0.054 Uiso calc U R 1
C C10 0.7364(9) 0.8327(7) 0.3017(3) 0.031(2) Uani d . . 1
H H10A 0.817393 0.821418 0.292804 0.047 Uiso calc U R 1
H H10B 0.732806 0.888783 0.317987 0.047 Uiso calc U R 1
H H10C 0.686212 0.83739 0.276285 0.047 Uiso calc U R 1
C C12 0.3795(9) 0.6787(6) 0.2710(3) 0.0232(19) Uani d . . 1
C C13 0.3649(9) 0.6441(6) 0.2262(3) 0.0248(19) Uani d . . 1
C C14 0.4441(9) 0.6387(7) 0.1929(3) 0.029(2) Uani d . . 1
H H14 0.521999 0.660306 0.195974 0.035 Uiso calc U R 1
C C15 0.4060(9) 0.6004(7) 0.1544(3) 0.031(2) Uani d . . 1
H H15 0.457957 0.597108 0.130652 0.037 Uiso calc U R 1
C C16 0.2925(11) 0.5669(6) 0.1506(3) 0.031(2) Uani d . . 1
H H16 0.268913 0.53843 0.124701 0.037 Uiso calc U R 1
C C17 0.2140(9) 0.5748(7) 0.1842(3) 0.028(2) Uani d . . 1
H H17 0.135965 0.553618 0.181078 0.034 Uiso calc U R 1
C C18 0.2494(9) 0.6136(6) 0.2222(3) 0.0239(19) Uani d . . 1
C C19 0.1869(9) 0.6327(6) 0.2639(3) 0.025(2) Uani d . . 1
C C20 0.2741(8) 0.6688(6) 0.2928(3) 0.0206(18) Uani d . . 1
C C21 0.2524(8) 0.6850(6) 0.3396(3) 0.0239(18) Uani d . . 1
H H21 0.165967 0.689373 0.344671 0.029 Uiso calc U R 1
C C22 0.3034(9) 0.6097(7) 0.3684(3) 0.0254(19) Uani d . . 1
H H22A 0.384237 0.59531 0.359115 0.031 Uiso calc U R 1
H H22B 0.306477 0.630151 0.398615 0.031 Uiso calc U R 1
C C23 0.2267(8) 0.5266(6) 0.3651(3) 0.0231(19) Uani d . . 1
H H23 0.208332 0.520226 0.333825 0.028 Uiso calc U R 1
C C24 0.1079(8) 0.5401(6) 0.3872(3) 0.0224(19) Uani d . . 1
C C25 0.1010(9) 0.5675(6) 0.4295(3) 0.027(2) Uani d . . 1
H H25 0.170801 0.579852 0.445064 0.032 Uiso calc U R 1
C C26 -0.0081(10) 0.5773(7) 0.4496(3) 0.036(2) Uani d . . 1
H H26 -0.012594 0.597451 0.478451 0.043 Uiso calc U R 1
C C27 -0.1095(9) 0.5573(7) 0.4269(4) 0.034(3) Uani d . . 1
H H27 -0.183561 0.562844 0.440636 0.041 Uiso calc U R 1
C C28 -0.1042(9) 0.5291(8) 0.3843(4) 0.035(3) Uani d . . 1
H H28 -0.173855 0.51634 0.368794 0.042 Uiso calc U R 1
C C29 0.0047(9) 0.5200(6) 0.3651(3) 0.0250(19) Uani d . . 1
H H29 0.009264 0.499718 0.336235 0.03 Uiso calc U R 1
C C30 0.2478(8) 0.8764(5) 0.3239(3) 0.0195(18) Uani d . . 1
C C31 0.2969(8) 0.9625(7) 0.3209(3) 0.0238(19) Uani d . . 1
H H31 0.370301 0.974136 0.33416 0.029 Uiso calc U R 1
C C32 0.2403(9) 1.0309(7) 0.2989(3) 0.029(2) Uani d . . 1
H H32 0.275377 1.088432 0.29774 0.034 Uiso calc U R 1
C C33 0.1344(10) 1.0167(7) 0.2789(3) 0.031(2) Uani d . . 1
H H33 0.095142 1.063946 0.26446 0.038 Uiso calc U R 1
C C34 0.0860(9) 0.9303(7) 0.2805(3) 0.029(2) Uani d . . 1
H H34 0.014284 0.918355 0.266152 0.035 Uiso calc U R 1
C C35 0.1422(9) 0.8622(6) 0.3029(3) 0.0258(19) Uani d . . 1
H H35 0.107299 0.804543 0.303917 0.031 Uiso calc U R 1
C C36 0.2709(8) 0.8097(6) 0.4100(3) 0.0219(19) Uani d . . 1
C C37 0.1605(8) 0.8456(6) 0.4184(3) 0.024(2) Uani d . . 1
H H37 0.113922 0.868339 0.395636 0.029 Uiso calc U R 1
C C38 0.1187(9) 0.8479(6) 0.4606(3) 0.029(2) Uani d . . 1
H H38 0.044364 0.873736 0.466488 0.035 Uiso calc U R 1
C C39 0.1846(10) 0.8128(7) 0.4937(3) 0.032(2) Uani d . . 1
H H39 0.154972 0.813415 0.522221 0.038 Uiso calc U R 1
C C40 0.2931(9) 0.7770(7) 0.4854(3) 0.030(2) Uani d . . 1
H H40 0.339038 0.75379 0.508288 0.036 Uiso calc U R 1
C C41 0.3359(8) 0.7747(6) 0.4435(3) 0.0229(18) Uani d . . 1
H H41 0.410426 0.748889 0.437976 0.027 Uiso calc U R 1
C C42 0.4226(9) 0.4112(6) 0.3445(3) 0.027(2) Uani d . . 1
C C43 0.4264(10) 0.4486(7) 0.3035(4) 0.032(2) Uani d . . 1
H H43 0.359191 0.479733 0.293411 0.038 Uiso calc U R 1
C C44 0.5224(11) 0.4429(7) 0.2767(4) 0.037(3) Uani d . . 1
H H44 0.521858 0.470023 0.24916 0.044 Uiso calc U R 1
C C45 0.6221(9) 0.3952(8) 0.2917(4) 0.037(2) Uani d . . 1
H H45 0.689106 0.388728 0.273809 0.045 Uiso calc U R 1
C C46 0.6210(11) 0.3586(8) 0.3320(4) 0.043(3) Uani d . . 1
H H46 0.688814 0.328014 0.34191 0.051 Uiso calc U R 1
C C47 0.5243(10) 0.3647(7) 0.3587(3) 0.034(2) Uani d . . 1
H H47 0.525884 0.337968 0.386354 0.041 Uiso calc U R 1
C C48 0.1865(9) 0.3438(6) 0.3575(3) 0.025(2) Uani d . . 1
C C49 0.1917(10) 0.3132(6) 0.3157(3) 0.031(2) Uani d . . 1
H H49 0.259453 0.325053 0.298894 0.037 Uiso calc U R 1
C C50 0.1003(10) 0.2657(7) 0.2980(3) 0.034(3) Uani d . . 1
H H50 0.106407 0.243562 0.269478 0.041 Uiso calc U R 1
C C51 -0.0001(11) 0.2502(7) 0.3215(3) 0.038(3) Uani d . . 1
H H51 -0.064362 0.219269 0.30906 0.046 Uiso calc U R 1
C C52 -0.0064(10) 0.2804(8) 0.3638(3) 0.036(2) Uani d . . 1
H H52 -0.075016 0.269464 0.380286 0.044 Uiso calc U R 1
C C53 0.0857(9) 0.3255(6) 0.3817(3) 0.028(2) Uani d . . 1
H H53 0.081315 0.344657 0.410777 0.034 Uiso calc U R 1
C C54 0.3345(8) 0.2575(6) 0.4487(3) 0.0235(18) Uani d . . 1
C C55 0.3079(9) 0.1984(6) 0.4147(3) 0.028(2) Uani d . . 1
H H55 0.296504 0.221663 0.38665 0.034 Uiso calc U R 1
C C56 0.2979(9) 0.1068(7) 0.4216(3) 0.029(2) Uani d . . 1
H H56 0.278697 0.068858 0.398179 0.035 Uiso calc U R 1
C C57 0.3153(9) 0.0697(7) 0.4617(4) 0.030(2) Uani d . . 1
H H57 0.305583 0.007323 0.466119 0.036 Uiso calc U R 1
C C58 0.3473(10) 0.1253(6) 0.4954(3) 0.031(2) Uani d . . 1
H H58 0.365043 0.100535 0.522684 0.037 Uiso calc U R 1
C C59 0.3535(9) 0.2179(7) 0.4890(3) 0.030(2) Uani d . . 1
C C60 0.3861(9) 0.2795(7) 0.5260(3) 0.031(2) Uani d . . 1
H H60 0.439187 0.246574 0.546052 0.037 Uiso calc U R 1
C C61 0.2735(10) 0.3063(7) 0.5504(4) 0.040(3) Uani d . . 1
H H61A 0.294717 0.336677 0.577123 0.06 Uiso calc U R 1
H H61B 0.227772 0.252528 0.556951 0.06 Uiso calc U R 1
H H61C 0.226647 0.346613 0.532463 0.06 Uiso calc U R 1
C C62 0.4725(11) 0.4246(8) 0.5406(4) 0.042(3) Uani d . . 1
H H62A 0.399228 0.456011 0.547082 0.063 Uiso calc U R 1
H H62B 0.530553 0.467442 0.529864 0.063 Uiso calc U R 1
H H62C 0.502299 0.395942 0.566662 0.063 Uiso calc U R 1
C C63 0.5679(9) 0.3239(8) 0.4930(4) 0.038(3) Uani d . . 1
H H63A 0.612485 0.301864 0.517677 0.057 Uiso calc U R 1
H H63B 0.610531 0.373426 0.479486 0.057 Uiso calc U R 1
H H63C 0.557794 0.275439 0.472107 0.057 Uiso calc U R 1
Cl Cl1 0.4302(3) 0.54161(17) 0.45650(10) 0.0403(7) Uani d . . 1
N N1 0.6949(6) 0.7579(5) 0.3292(3) 0.0245(17) Uani d . . 1
N N2 0.4505(8) 0.3559(5) 0.5076(3) 0.0273(19) Uani d . . 1
O O1 0.4772(6) 0.7108(5) 0.2835(2) 0.0274(14) Uani d . . 1
O O2 0.0821(6) 0.6184(5) 0.2707(2) 0.0307(16) Uani d . . 1
P P1 0.3225(2) 0.79274(16) 0.35532(8) 0.0205(5) Uani d . . 1
P P2 0.2980(2) 0.41852(16) 0.38082(8) 0.0227(5) Uani d . . 1
Pd Pd1 0.51446(6) 0.77984(5) 0.34090(2) 0.02070(14) Uani d . . 1
Pd Pd2 0.36466(7) 0.39115(5) 0.44834(2) 0.02456(16) Uani d . . 1

loop_
_atom_site_aniso_label
_atom_site_aniso_U_11
_atom_site_aniso_U_22
_atom_site_aniso_U_33
_atom_site_aniso_U_12
_atom_site_aniso_U_13
_atom_site_aniso_U_23
C1 0.024(5) 0.025(5) 0.019(4) 0.001(4) -0.002(4) 0.003(4)
C2 0.024(5) 0.025(4) 0.028(5) -0.007(4) 0.001(4) 0.002(4)
C3 0.037(5) 0.023(4) 0.022(5) -0.006(4) -0.003(4) 0.001(4)
C4 0.032(5) 0.032(5) 0.024(5) -0.013(4) -0.001(4) -0.001(4)
C5 0.020(5) 0.034(6) 0.034(5) -0.003(4) -0.006(4) 0.007(4)
C6 0.024(5) 0.021(4) 0.031(5) -0.009(4) -0.004(4) 0.004(4)
C7 0.014(4) 0.027(5) 0.038(6) 0.000(4) -0.002(4) 0.009(4)
C8 0.026(5) 0.033(6) 0.042(6) -0.006(4) -0.007(4) 0.001(5)
C9 0.015(5) 0.030(5) 0.062(8) 0.004(4) 0.002(5) -0.018(5)
C10 0.027(5) 0.034(6) 0.033(6) 0.001(4) 0.000(4) 0.008(5)
C12 0.027(5) 0.020(4) 0.023(4) 0.000(4) -0.004(4) 0.000(3)
C13 0.029(5) 0.020(4) 0.025(5) 0.011(4) 0.000(4) -0.001(3)
C14 0.028(5) 0.028(5) 0.032(5) 0.001(4) 0.001(4) -0.003(4)
C15 0.038(6) 0.028(5) 0.027(5) 0.009(4) -0.002(4) -0.003(4)
C16 0.051(7) 0.016(4) 0.025(5) 0.010(4) -0.002(5) -0.004(4)
C17 0.023(5) 0.024(5) 0.038(6) 0.003(4) -0.006(4) -0.005(4)
C18 0.031(5) 0.014(4) 0.027(5) -0.005(4) -0.005(4) 0.003(4)
C19 0.026(5) 0.018(4) 0.032(5) 0.000(4) -0.010(4) 0.004(4)
C20 0.019(4) 0.016(4) 0.026(5) -0.003(3) -0.004(4) -0.001(3)
C21 0.021(4) 0.022(4) 0.029(5) -0.004(3) -0.001(4) 0.005(4)
C22 0.027(5) 0.021(4) 0.029(5) -0.008(4) -0.004(4) 0.003(4)
C23 0.019(4) 0.019(4) 0.032(5) -0.002(3) -0.007(4) -0.002(4)
C24 0.020(5) 0.017(4) 0.030(5) 0.002(3) -0.002(4) 0.004(4)
C25 0.022(5) 0.022(5) 0.036(6) 0.003(4) -0.003(4) 0.002(4)
C26 0.043(6) 0.038(5) 0.025(5) 0.015(5) 0.006(5) 0.005(4)
C27 0.022(5) 0.036(6) 0.043(6) 0.011(4) 0.008(4) 0.013(5)
C28 0.017(5) 0.037(6) 0.051(7) -0.001(4) -0.003(5) 0.012(5)
C29 0.020(5) 0.018(4) 0.037(5) -0.004(4) -0.003(4) 0.005(4)
C30 0.015(4) 0.012(4) 0.032(5) -0.002(3) -0.001(3) -0.004(3)
C31 0.018(4) 0.031(5) 0.023(5) -0.002(4) -0.003(4) -0.001(4)
C32 0.022(5) 0.020(4) 0.044(6) 0.000(4) -0.007(4) 0.006(4)
C33 0.027(5) 0.031(5) 0.037(6) -0.002(5) -0.004(5) 0.007(4)
C34 0.015(4) 0.038(6) 0.034(6) 0.000(4) -0.006(4) 0.004(5)
C35 0.018(4) 0.024(4) 0.035(5) -0.004(4) 0.000(4) 0.000(4)
C36 0.021(4) 0.017(4) 0.028(5) -0.007(3) -0.002(4) -0.003(3)
C37 0.017(4) 0.018(4) 0.037(5) -0.006(3) -0.001(4) -0.002(4)
C38 0.029(5) 0.023(5) 0.036(6) 0.001(4) 0.006(4) -0.004(4)
C39 0.032(6) 0.039(6) 0.024(5) -0.013(5) 0.000(4) 0.000(4)
C40 0.038(5) 0.026(5) 0.027(5) 0.002(5) -0.003(4) 0.009(4)
C41 0.021(4) 0.020(4) 0.028(5) -0.004(4) 0.001(3) 0.003(4)
C42 0.028(5) 0.020(4) 0.034(5) 0.004(4) -0.003(4) -0.005(4)
C43 0.027(5) 0.023(5) 0.045(7) 0.006(4) 0.001(5) 0.002(5)
C44 0.039(6) 0.026(5) 0.045(6) 0.003(5) 0.013(5) 0.004(4)
C45 0.024(5) 0.036(6) 0.051(7) 0.005(5) 0.010(5) -0.002(5)
C46 0.036(6) 0.043(6) 0.050(7) 0.015(5) -0.003(6) -0.001(5)
C47 0.032(6) 0.037(6) 0.034(6) 0.005(5) 0.003(5) -0.002(4)
C48 0.029(5) 0.023(5) 0.025(5) -0.001(4) -0.002(4) 0.003(4)
C49 0.036(6) 0.022(5) 0.034(6) -0.006(4) 0.000(5) 0.006(4)
C50 0.049(7) 0.026(5) 0.027(5) -0.017(5) -0.009(5) 0.000(4)
C51 0.045(7) 0.036(5) 0.033(5) -0.013(5) -0.008(5) 0.003(4)
C52 0.032(6) 0.041(6) 0.036(5) -0.011(6) 0.002(5) 0.010(5)
C53 0.035(6) 0.021(4) 0.028(5) -0.003(4) -0.005(4) 0.004(4)
C54 0.020(4) 0.022(4) 0.029(5) 0.004(3) 0.002(4) 0.002(4)
C55 0.025(5) 0.026(5) 0.033(5) -0.001(4) -0.003(4) 0.002(4)
C56 0.027(5) 0.024(4) 0.036(5) 0.001(4) 0.002(4) -0.005(4)
C57 0.019(5) 0.024(5) 0.046(6) 0.006(4) 0.001(4) -0.005(4)
C58 0.040(6) 0.015(4) 0.037(6) 0.006(4) 0.003(5) 0.002(4)
C59 0.028(5) 0.031(5) 0.030(5) 0.006(5) 0.001(4) -0.002(4)
C60 0.036(6) 0.029(5) 0.027(5) 0.001(5) -0.002(4) -0.001(4)
C61 0.034(6) 0.039(6) 0.046(6) 0.002(5) -0.003(5) -0.011(6)
C62 0.049(7) 0.040(6) 0.037(6) -0.013(6) -0.017(5) -0.006(5)
C63 0.015(5) 0.046(7) 0.053(7) -0.002(5) -0.012(5) 0.002(6)
Cl1 0.0493(17) 0.0243(12) 0.0471(17) -0.0069(12) -0.0218(14) 0.0020(11)
N1 0.011(3) 0.023(4) 0.040(5) 0.000(3) -0.002(3) 0.001(3)
N2 0.026(4) 0.021(4) 0.035(5) 0.001(3) -0.006(4) -0.002(3)
O1 0.024(3) 0.031(4) 0.027(3) 0.001(3) -0.003(3) -0.005(3)
O2 0.024(4) 0.034(4) 0.034(4) -0.010(3) -0.002(3) -0.001(3)
P1 0.0181(10) 0.0190(11) 0.0243(11) 0.0001(9) -0.0014(8) 0.0003(9)
P2 0.0221(12) 0.0177(11) 0.0284(13) -0.0011(9) -0.0009(10) -0.0004(9)
Pd1 0.0161(3) 0.0190(3) 0.0270(3) 0.0002(3) -0.0015(3) -0.0006(3)
Pd2 0.0245(3) 0.0204(3) 0.0288(4) 0.0010(3) -0.0043(3) -0.0009(3)

loop_
_atom_type_symbol
_atom_type_description
_atom_type_scat_dispersion_real
_atom_type_scat_dispersion_imag
_atom_type_scat_source
C C 0.0033 0.0016 'International Tables Vol C Tables 4.2.6.8 and 6.1.1.4'
H H 0.0000 0.0000 'International Tables Vol C Tables 4.2.6.8 and 6.1.1.4'
Cl Cl 0.1484 0.1585 'International Tables Vol C Tables 4.2.6.8 and 6.1.1.4'
N N 0.0061 0.0033 'International Tables Vol C Tables 4.2.6.8 and 6.1.1.4'
O O 0.0106 0.0060 'International Tables Vol C Tables 4.2.6.8 and 6.1.1.4'
P P 0.1023 0.0942 'International Tables Vol C Tables 4.2.6.8 and 6.1.1.4'
Pd Pd -0.9988 1.0072 'International Tables Vol C Tables 4.2.6.8 and 6.1.1.4'

loop_
_geom_angle_atom_site_label_1
_geom_angle_atom_site_label_2
_geom_angle_atom_site_label_3
_geom_angle
C2 C1 C6 118.0(9)
C2 C1 Pd1 128.5(8)
C6 C1 Pd1 113.3(7)
C1 C2 C3 122.0(10)
C1 C2 H2 119.0
C3 C2 H2 119.0
C4 C3 C2 118.6(10)
C4 C3 H3 120.7
C2 C3 H3 120.7
C3 C4 C5 121.0(9)
C3 C4 H4 119.5
C5 C4 H4 119.5
C4 C5 C6 119.4(10)
C4 C5 H5 120.3
C6 C5 H5 120.3
C5 C6 C1 120.8(10)
C5 C6 C7 122.0(9)
C1 C6 C7 117.1(9)
C6 C7 N1 106.6(7)
C6 C7 C8 113.8(9)
N1 C7 C8 113.8(8)
C6 C7 H7 107.5
N1 C7 H7 107.5
C8 C7 H7 107.5
C7 C8 H8A 109.5
C7 C8 H8B 109.5
H8A C8 H8B 109.5
C7 C8 H8C 109.5
H8A C8 H8C 109.5
H8B C8 H8C 109.5
N1 C9 H9A 109.5
N1 C9 H9B 109.5
H9A C9 H9B 109.5
N1 C9 H9C 109.5
H9A C9 H9C 109.5
H9B C9 H9C 109.5
N1 C10 H10A 109.5
N1 C10 H10B 109.5
H10A C10 H10B 109.5
N1 C10 H10C 109.5
H10A C10 H10C 109.5
H10B C10 H10C 109.5
O1 C12 C20 130.4(9)
O1 C12 C13 120.8(9)
C20 C12 C13 108.8(8)
C14 C13 C18 122.1(9)
C14 C13 C12 130.5(10)
C18 C13 C12 107.4(8)
C13 C14 C15 117.7(10)
C13 C14 H14 121.1
C15 C14 H14 121.1
C16 C15 C14 120.7(10)
C16 C15 H15 119.6
C14 C15 H15 119.6
C17 C16 C15 120.4(10)
C17 C16 H16 119.8
C15 C16 H16 119.8
C18 C17 C16 119.8(10)
C18 C17 H17 120.1
C16 C17 H17 120.1
C17 C18 C13 119.3(9)
C17 C18 C19 132.9(9)
C13 C18 C19 107.8(8)
O2 C19 C20 128.8(10)
O2 C19 C18 124.9(9)
C20 C19 C18 106.3(8)
C12 C20 C19 109.4(8)
C12 C20 C21 127.0(8)
C19 C20 C21 123.5(8)
C20 C21 C22 112.5(8)
C20 C21 P1 108.9(6)
C22 C21 P1 108.3(6)
C20 C21 H21 109.0
C22 C21 H21 109.0
P1 C21 H21 109.0
C23 C22 C21 109.7(8)
C23 C22 H22A 109.7
C21 C22 H22A 109.7
C23 C22 H22B 109.7
C21 C22 H22B 109.7
H22A C22 H22B 108.2
C22 C23 C24 111.7(8)
C22 C23 P2 115.8(7)
C24 C23 P2 112.3(7)
C22 C23 H23 105.3
C24 C23 H23 105.3
P2 C23 H23 105.3
C25 C24 C29 119.1(9)
C25 C24 C23 121.2(8)
C29 C24 C23 119.7(9)
C24 C25 C26 120.5(10)
C24 C25 H25 119.8
C26 C25 H25 119.8
C27 C26 C25 119.4(10)
C27 C26 H26 120.3
C25 C26 H26 120.3
C26 C27 C28 120.9(10)
C26 C27 H27 119.6
C28 C27 H27 119.6
C29 C28 C27 118.7(10)
C29 C28 H28 120.6
C27 C28 H28 120.6
C28 C29 C24 121.4(10)
C28 C29 H29 119.3
C24 C29 H29 119.3
C35 C30 C31 117.1(8)
C35 C30 P1 124.1(7)
C31 C30 P1 118.8(7)
C32 C31 C30 121.4(9)
C32 C31 H31 119.3
C30 C31 H31 119.3
C33 C32 C31 121.2(9)
C33 C32 H32 119.4
C31 C32 H32 119.4
C32 C33 C34 118.0(10)
C32 C33 H33 121.0
C34 C33 H33 121.0
C35 C34 C33 120.7(9)
C35 C34 H34 119.7
C33 C34 H34 119.7
C30 C35 C34 121.6(9)
C30 C35 H35 119.2
C34 C35 H35 119.2
C41 C36 C37 119.1(9)
C41 C36 P1 118.8(7)
C37 C36 P1 121.5(7)
C36 C37 C38 119.7(9)
C36 C37 H37 120.2
C38 C37 H37 120.2
C39 C38 C37 120.5(10)
C39 C38 H38 119.8
C37 C38 H38 119.8
C40 C39 C38 119.9(10)
C40 C39 H39 120.1
C38 C39 H39 120.1
C39 C40 C41 120.1(9)
C39 C40 H40 119.9
C41 C40 H40 119.9
C36 C41 C40 120.7(9)
C36 C41 H41 119.7
C40 C41 H41 119.7
C43 C42 C47 117.0(10)
C43 C42 P2 124.7(8)
C47 C42 P2 118.3(8)
C44 C43 C42 123.6(10)
C44 C43 H43 118.2
C42 C43 H43 118.2
C43 C44 C45 118.0(10)
C43 C44 H44 121.0
C45 C44 H44 121.0
C46 C45 C44 119.6(10)
C46 C45 H45 120.2
C44 C45 H45 120.2
C45 C46 C47 122.1(11)
C45 C46 H46 118.9
C47 C46 H46 118.9
C46 C47 C42 119.7(10)
C46 C47 H47 120.2
C42 C47 H47 120.2
C49 C48 C53 118.6(10)
C49 C48 P2 122.9(8)
C53 C48 P2 118.1(8)
C50 C49 C48 121.1(10)
C50 C49 H49 119.5
C48 C49 H49 119.5
C49 C50 C51 120.1(10)
C49 C50 H50 119.9
C51 C50 H50 119.9
C50 C51 C52 119.4(11)
C50 C51 H51 120.3
C52 C51 H51 120.3
C53 C52 C51 120.4(11)
C53 C52 H52 119.8
C51 C52 H52 119.8
C52 C53 C48 120.3(10)
C52 C53 H53 119.8
C48 C53 H53 119.8
C59 C54 C55 116.1(8)
C59 C54 Pd2 113.2(7)
C55 C54 Pd2 130.5(7)
C56 C55 C54 121.2(9)
C56 C55 H55 119.4
C54 C55 H55 119.4
C57 C56 C55 121.5(10)
C57 C56 H56 119.2
C55 C56 H56 119.2
C56 C57 C58 118.8(10)
C56 C57 H57 120.6
C58 C57 H57 120.6
C57 C58 C59 119.9(10)
C57 C58 H58 120.0
C59 C58 H58 120.0
C58 C59 C54 122.3(9)
C58 C59 C60 120.3(9)
C54 C59 C60 117.3(9)
N2 C60 C59 107.3(8)
N2 C60 C61 113.9(9)
C59 C60 C61 109.0(9)
N2 C60 H60 108.9
C59 C60 H60 108.9
C61 C60 H60 108.9
C60 C61 H61A 109.5
C60 C61 H61B 109.5
H61A C61 H61B 109.5
C60 C61 H61C 109.5
H61A C61 H61C 109.5
H61B C61 H61C 109.5
N2 C62 H62A 109.5
N2 C62 H62B 109.5
H62A C62 H62B 109.5
N2 C62 H62C 109.5
H62A C62 H62C 109.5
H62B C62 H62C 109.5
N2 C63 H63A 109.5
N2 C63 H63B 109.5
H63A C63 H63B 109.5
N2 C63 H63C 109.5
H63A C63 H63C 109.5
H63B C63 H63C 109.5
C10 N1 C9 108.9(8)
C10 N1 C7 111.5(7)
C9 N1 C7 110.1(8)
C10 N1 Pd1 107.0(6)
C9 N1 Pd1 113.0(6)
C7 N1 Pd1 106.4(6)
C62 N2 C60 110.7(8)
C62 N2 C63 106.4(9)
C60 N2 C63 108.5(8)
C62 N2 Pd2 120.3(7)
C60 N2 Pd2 107.2(6)
C63 N2 Pd2 103.0(7)
C12 O1 Pd1 128.3(6)
C30 P1 C36 105.0(4)
C30 P1 C21 104.7(4)
C36 P1 C21 103.2(4)
C30 P1 Pd1 114.3(3)
C36 P1 Pd1 121.0(3)
C21 P1 Pd1 107.0(3)
C42 P2 C48 104.9(5)
C42 P2 C23 103.2(4)
C48 P2 C23 96.9(4)
C42 P2 Pd2 107.6(3)
C48 P2 Pd2 119.1(3)
C23 P2 Pd2 122.9(3)
C1 Pd1 O1 169.3(3)
C1 Pd1 N1 82.0(4)
O1 Pd1 N1 88.5(3)
C1 Pd1 P1 99.0(3)
O1 Pd1 P1 90.9(2)
N1 Pd1 P1 175.7(2)
C54 Pd2 N2 80.3(4)
C54 Pd2 P2 97.2(3)
N2 Pd2 P2 171.2(2)
C54 Pd2 Cl1 169.3(3)
N2 Pd2 Cl1 89.8(2)
P2 Pd2 Cl1 91.93(9)

loop_
_geom_bond_atom_site_label_1
_geom_bond_atom_site_label_2
_geom_bond_distance
C1 C2 1.385(13)
C1 C6 1.412(13)
C1 Pd1 1.991(10)
C2 C3 1.416(13)
C2 H2 0.95
C3 C4 1.384(14)
C3 H3 0.95
C4 C5 1.395(15)
C4 H4 0.95
C5 C6 1.405(14)
C5 H5 0.95
C6 C7 1.513(14)
C7 N1 1.517(13)
C7 C8 1.535(13)
C7 H7 1.0
C8 H8A 0.98
C8 H8B 0.98
C8 H8C 0.98
C9 N1 1.490(12)
C9 H9A 0.98
C9 H9B 0.98
C9 H9C 0.98
C10 N1 1.485(12)
C10 H10A 0.98
C10 H10B 0.98
C10 H10C 0.98
C12 O1 1.275(11)
C12 C20 1.388(13)
C12 C13 1.498(13)
C13 C14 1.378(14)
C13 C18 1.400(14)
C14 C15 1.398(14)
C14 H14 0.95
C15 C16 1.393(15)
C15 H15 0.95
C16 C17 1.383(15)
C16 H16 0.95
C17 C18 1.379(13)
C17 H17 0.95
C18 C19 1.510(14)
C19 O2 1.232(12)
C19 C20 1.445(13)
C20 C21 1.501(14)
C21 C22 1.553(13)
C21 P1 1.863(9)
C21 H21 1.0
C22 C23 1.524(13)
C22 H22A 0.99
C22 H22B 0.99
C23 C24 1.534(13)
C23 P2 1.874(10)
C23 H23 1.0
C24 C25 1.383(14)
C24 C29 1.396(13)
C25 C26 1.400(15)
C25 H25 0.95
C26 C27 1.388(16)
C26 H26 0.95
C27 C28 1.393(16)
C27 H27 0.95
C28 C29 1.386(14)
C28 H28 0.95
C29 H29 0.95
C30 C35 1.386(13)
C30 C31 1.408(12)
C30 P1 1.803(9)
C31 C32 1.388(13)
C31 H31 0.95
C32 C33 1.376(14)
C32 H32 0.95
C33 C34 1.405(14)
C33 H33 0.95
C34 C35 1.391(14)
C34 H34 0.95
C35 H35 0.95
C36 C41 1.384(13)
C36 C37 1.394(13)
C36 P1 1.820(10)
C37 C38 1.398(14)
C37 H37 0.95
C38 C39 1.381(14)
C38 H38 0.95
C39 C40 1.372(15)
C39 H39 0.95
C40 C41 1.394(13)
C40 H40 0.95
C41 H41 0.95
C42 C43 1.398(15)
C42 C47 1.422(14)
C42 P2 1.820(11)
C43 C44 1.378(15)
C43 H43 0.95
C44 C45 1.421(16)
C44 H44 0.95
C45 C46 1.370(16)
C45 H45 0.95
C46 C47 1.386(16)
C46 H46 0.95
C47 H47 0.95
C48 C49 1.381(14)
C48 C53 1.403(14)
C48 P2 1.843(10)
C49 C50 1.376(14)
C49 H49 0.95
C50 C51 1.380(16)
C50 H50 0.95
C51 C52 1.394(14)
C51 H51 0.95
C52 C53 1.367(14)
C52 H52 0.95
C53 H53 0.95
C54 C59 1.406(13)
C54 C55 1.412(13)
C54 Pd2 2.027(9)
C55 C56 1.391(14)
C55 H55 0.95
C56 C57 1.381(14)
C56 H56 0.95
C57 C58 1.387(14)
C57 H57 0.95
C58 C59 1.401(14)
C58 H58 0.95
C59 C60 1.521(14)
C60 N2 1.474(13)
C60 C61 1.545(15)
C60 H60 1.0
C61 H61A 0.98
C61 H61B 0.98
C61 H61C 0.98
C62 N2 1.474(13)
C62 H62A 0.98
C62 H62B 0.98
C62 H62C 0.98
C63 N2 1.494(13)
C63 H63A 0.98
C63 H63B 0.98
C63 H63C 0.98
Cl1 Pd2 2.384(3)
N1 Pd1 2.117(7)
N2 Pd2 2.154(8)
O1 Pd1 2.108(6)
P1 Pd1 2.244(3)
P2 Pd2 2.274(3)
